data_7015555
loop_
_publ_author_name
'L\'opez-G\'omez, Mar\'ia J'
'Connelly, Neil G.'
'Haddow, Mairi F.'
'Hamilton, Alex'
'Lusi, Matteo'
'Baisch, Ulrich'
'Orpen, A. Guy'

_publ_section_title
;
 Potassium S2N-heteroscorpionates: structure and iridaboratrane
 formation.
;
_journal_issue 17
_journal_name_full 'Dalton transactions (Cambridge, England : 2003)'
_journal_page_first 4647
_journal_page_last 4659
_journal_paper_doi 10.1039/c0dt01718c
_journal_volume 40
_journal_year 2011
_chemical_formula_moiety 'C21 H30 B Ir N6 S2, C1 H2 Cl2'
_chemical_formula_sum 'C22 H32 B Cl2 Ir N6 S2'
_chemical_formula_weight 718.57
_chemical_name_systematic
;
?
;
_space_group_IT_number 14
_symmetry_cell_setting monoclinic
_symmetry_space_group_name_Hall '-P 2ybc'
_symmetry_space_group_name_H-M 'P 1 21/c 1'
_atom_sites_solution_hydrogens geom
_atom_sites_solution_primary direct
_atom_sites_solution_secondary difmap
_audit_creation_method SHELXL-97
_cell_angle_alpha 90.00
_cell_angle_beta 93.7010(10)
_cell_angle_gamma 90.00
_cell_formula_units_Z 4
_cell_length_a 15.2566(2)
_cell_length_b 9.7542(2)
_cell_length_c 17.7813(3)
_cell_measurement_reflns_used 22326
_cell_measurement_temperature 100(2)
_cell_measurement_theta_max 27.48
_cell_measurement_theta_min 2.91
_cell_volume 2640.62(8)
_computing_cell_refinement
;
DENZO (Otwinowski & Minor, 1997) & COLLECT (Hooft, R.W.W., 1998)
;
_computing_data_collection 'COLLECT (Hooft, R.W.W., 1998)'
_computing_data_reduction
;
DENZO (Otwinowski & Minor, 1997) & COLLECT (Hooft, R.W.W., 1998)
;
_computing_structure_refinement 'SHELXL-97 (Sheldrick, 1997)'
_computing_structure_solution 'SHELXS-97 (Sheldrick, 1990)'
_diffrn_ambient_temperature 100(2)
_diffrn_detector_area_resol_mean 9.091
_diffrn_measured_fraction_theta_full 0.996
_diffrn_measured_fraction_theta_max 0.996
_diffrn_measurement_device_type
;
Bruker-Nonius Roper CCD camera on \k-goniostat
;
_diffrn_measurement_method '\f & \w scans'
_diffrn_radiation_monochromator graphite
_diffrn_radiation_source 'fine-focus sealed tube'
_diffrn_radiation_type MoK\a
_diffrn_radiation_wavelength 0.71073
_diffrn_reflns_av_R_equivalents 0.0461
_diffrn_reflns_av_sigmaI/netI 0.0333
_diffrn_reflns_limit_h_max 19
_diffrn_reflns_limit_h_min -19
_diffrn_reflns_limit_k_max 12
_diffrn_reflns_limit_k_min -12
_diffrn_reflns_limit_l_max 23
_diffrn_reflns_limit_l_min -23
_diffrn_reflns_number 37344
_diffrn_reflns_theta_full 27.50
_diffrn_reflns_theta_max 27.50
_diffrn_reflns_theta_min 3.10
_exptl_absorpt_coefficient_mu 5.441
_exptl_absorpt_correction_T_max 0.7456
_exptl_absorpt_correction_T_min 0.5354
_exptl_absorpt_correction_type multi-scan
_exptl_absorpt_process_details 'SADABS 2007/2 (Sheldrick, G.M., 2007)'
_exptl_crystal_colour 'Pale Brown'
_exptl_crystal_density_diffrn 1.807
_exptl_crystal_density_method 'not measured'
_exptl_crystal_description Block
_exptl_crystal_F_000 1416
_exptl_crystal_size_max 0.4
_exptl_crystal_size_mid 0.25
_exptl_crystal_size_min 0.15
_refine_diff_density_max 0.786
_refine_diff_density_min -0.908
_refine_diff_density_rms 0.124
_refine_ls_extinction_method none
_refine_ls_goodness_of_fit_ref 1.060
_refine_ls_hydrogen_treatment mixed
_refine_ls_matrix_type full
_refine_ls_number_parameters 324
_refine_ls_number_reflns 6051
_refine_ls_number_restraints 1
_refine_ls_restrained_S_all 1.060
_refine_ls_R_factor_all 0.0302
_refine_ls_R_factor_gt 0.0235
_refine_ls_shift/su_max 0.001
_refine_ls_shift/su_mean 0.000
_refine_ls_structure_factor_coef Fsqd
_refine_ls_weighting_details 'calc w=1/[\s^2^(Fo^2^)+(0.0159P)^2^+3.7803P] where P=(Fo^2^+2Fc^2^)/3'
_refine_ls_weighting_scheme calc
_refine_ls_wR_factor_gt 0.0476
_refine_ls_wR_factor_ref 0.0495
_reflns_number_gt 5329
_reflns_number_total 6051
_reflns_threshold_expression >2sigma(I)
_cod_data_source_file c0dt01718c.txt
_cod_data_source_block 3
_cod_original_sg_symbol_H-M P21/c
_cod_database_code 7015555

loop_
_symmetry_equiv_pos_as_xyz
'x, y, z'
'-x, y+1/2, -z+1/2'
'-x, -y, -z'
'x, -y-1/2, z-1/2'

loop_
_atom_site_label
_atom_site_type_symbol
_atom_site_fract_x
_atom_site_fract_y
_atom_site_fract_z
_atom_site_U_iso_or_equiv
_atom_site_adp_type
_atom_site_occupancy
_atom_site_symmetry_multiplicity
_atom_site_calc_flag
_atom_site_refinement_flags
_atom_site_disorder_assembly
_atom_site_disorder_group
Ir1 Ir 0.226977(7) 0.207108(11) 0.114124(6) 0.00849(4) Uani 1 1 d . . .
H1 H 0.287(2) 0.205(3) 0.1847(17) 0.010 Uiso 1 1 d . . .
S1 S 0.11690(5) 0.21613(8) 0.20403(4) 0.01392(16) Uani 1 1 d . . .
S2 S 0.11182(5) 0.25421(8) 0.01398(4) 0.01378(15) Uani 1 1 d . . .
N1 N 0.18345(15) 0.4719(3) 0.19606(13) 0.0106(5) Uani 1 1 d . . .
N2 N 0.08516(16) 0.4558(3) 0.27998(13) 0.0132(5) Uani 1 1 d . . .
N3 N 0.18633(15) 0.4969(2) 0.05588(13) 0.0096(5) Uani 1 1 d . . .
N4 N 0.09186(15) 0.5157(3) -0.04204(13) 0.0123(5) Uani 1 1 d . . .
N5 N 0.32693(15) 0.4965(2) 0.13643(13) 0.0098(5) Uani 1 1 d . . .
N6 N 0.36159(15) 0.5625(3) 0.07639(13) 0.0111(5) Uani 1 1 d . . .
B1 B 0.2356(2) 0.4268(4) 0.12595(18) 0.0093(6) Uani 1 1 d . . .
C1 C 0.12859(18) 0.3852(3) 0.22839(15) 0.0104(6) Uani 1 1 d . . .
C2 C 0.17478(19) 0.6006(3) 0.22847(16) 0.0154(6) Uani 1 1 d . . .
H2 H 0.2058 0.6812 0.2162 0.018 Uiso 1 1 calc R . .
C3 C 0.1143(2) 0.5905(3) 0.28053(17) 0.0161(7) Uani 1 1 d . . .
H3 H 0.0953 0.6623 0.3117 0.019 Uiso 1 1 calc R . .
C4 C 0.0193(2) 0.3986(4) 0.32697(18) 0.0225(7) Uani 1 1 d . . .
H4A H -0.0167 0.3319 0.2977 0.034 Uiso 1 1 calc R . .
H4B H -0.0182 0.4725 0.3440 0.034 Uiso 1 1 calc R . .
H4C H 0.0486 0.3531 0.3708 0.034 Uiso 1 1 calc R . .
C5 C 0.13093(18) 0.4265(3) 0.00820(16) 0.0101(6) Uani 1 1 d . . .
C6 C 0.18065(19) 0.6348(3) 0.03609(17) 0.0144(6) Uani 1 1 d . . .
H6 H 0.2120 0.7080 0.0607 0.017 Uiso 1 1 calc R . .
C7 C 0.12274(19) 0.6463(3) -0.02432(17) 0.0151(6) Uani 1 1 d . . .
H7 H 0.1062 0.7287 -0.0500 0.018 Uiso 1 1 calc R . .
C8 C 0.0343(2) 0.4785(3) -0.10721(17) 0.0171(7) Uani 1 1 d . . .
H8A H 0.0696 0.4443 -0.1473 0.026 Uiso 1 1 calc R . .
H8B H 0.0010 0.5593 -0.1252 0.026 Uiso 1 1 calc R . .
H8C H -0.0065 0.4069 -0.0930 0.026 Uiso 1 1 calc R . .
C9 C 0.38628(19) 0.4988(3) 0.19766(16) 0.0138(6) Uani 1 1 d . . .
C10 C 0.45936(19) 0.5699(3) 0.17694(17) 0.0151(6) Uani 1 1 d . . .
H10 H 0.5113 0.5893 0.2074 0.018 Uiso 1 1 calc R . .
C11 C 0.44067(18) 0.6073(3) 0.10155(17) 0.0129(6) Uani 1 1 d . . .
C12 C 0.3715(2) 0.4312(4) 0.27091(17) 0.0198(7) Uani 1 1 d . . .
H12A H 0.3249 0.4795 0.2956 0.030 Uiso 1 1 calc R . .
H12B H 0.4258 0.4341 0.3034 0.030 Uiso 1 1 calc R . .
H12C H 0.3541 0.3356 0.2619 0.030 Uiso 1 1 calc R . .
C13 C 0.4966(2) 0.6867(3) 0.05019(19) 0.0198(7) Uani 1 1 d . . .
H13A H 0.5270 0.6229 0.0182 0.030 Uiso 1 1 calc R . .
H13B H 0.5400 0.7409 0.0805 0.030 Uiso 1 1 calc R . .
H13C H 0.4593 0.7482 0.0184 0.030 Uiso 1 1 calc R . .
C14 C 0.31002(19) 0.2119(3) 0.02027(16) 0.0131(6) Uani 1 1 d . . .
H14 H 0.3171 0.3051 -0.0019 0.016 Uiso 1 1 calc R . .
C15 C 0.36320(18) 0.1883(3) 0.08628(17) 0.0146(6) Uani 1 1 d . . .
H15 H 0.4007 0.2683 0.1027 0.017 Uiso 1 1 calc R . .
C16 C 0.4050(2) 0.0495(3) 0.10549(19) 0.0211(7) Uani 1 1 d . . .
H16A H 0.4621 0.0650 0.1340 0.025 Uiso 1 1 calc R . .
H16B H 0.4171 0.0023 0.0580 0.025 Uiso 1 1 calc R . .
C17 C 0.3489(2) -0.0451(4) 0.1519(2) 0.0252(8) Uani 1 1 d . . .
H17A H 0.3630 -0.1415 0.1401 0.030 Uiso 1 1 calc R . .
H17B H 0.3651 -0.0301 0.2061 0.030 Uiso 1 1 calc R . .
C18 C 0.2507(2) -0.0238(3) 0.13790(18) 0.0162(6) Uani 1 1 d . . .
H18 H 0.2150 -0.0623 0.1781 0.019 Uiso 1 1 calc R . .
C19 C 0.2066(2) -0.0153(3) 0.06836(18) 0.0157(6) Uani 1 1 d . . .
H19 H 0.1444 -0.0483 0.0668 0.019 Uiso 1 1 calc R . .
C20 C 0.2509(2) -0.0326(4) -0.00524(19) 0.0238(8) Uani 1 1 d . . .
H20A H 0.2078 -0.0720 -0.0432 0.029 Uiso 1 1 calc R . .
H20B H 0.2994 -0.0995 0.0029 0.029 Uiso 1 1 calc R . .
C21 C 0.2883(2) 0.1004(3) -0.03755(17) 0.0184(7) Uani 1 1 d . . .
H21A H 0.3423 0.0775 -0.0629 0.022 Uiso 1 1 calc R . .
H21B H 0.2450 0.1371 -0.0763 0.022 Uiso 1 1 calc R . .
Cl1 Cl 0.27122(6) 1.04492(12) 0.34546(5) 0.0382(2) Uani 1 1 d . . .
C22A C 0.3432(2) 0.9267(4) 0.39308(19) 0.0261(8) Uani 0.30(5) 1 d PD A 1
H22A H 0.4019 0.9696 0.4011 0.031 Uiso 0.30(5) 1 calc PR A 1
H22B H 0.3215 0.9074 0.4433 0.031 Uiso 0.30(5) 1 calc PR A 1
Cl2A Cl 0.355(2) 0.7696(16) 0.3451(11) 0.045(4) Uani 0.30(5) 1 d PD A 1
C22B C 0.3432(2) 0.9267(4) 0.39308(19) 0.0261(8) Uani 0.70(5) 1 d PD A 2
H22C H 0.4046 0.9585 0.3908 0.031 Uiso 0.70(5) 1 calc PR A 2
H22D H 0.3299 0.9214 0.4467 0.031 Uiso 0.70(5) 1 calc PR A 2
Cl2B Cl 0.3320(9) 0.7639(6) 0.3519(4) 0.0543(17) Uani 0.70(5) 1 d PD A 2

loop_
_atom_site_aniso_label
_atom_site_aniso_U_11
_atom_site_aniso_U_22
_atom_site_aniso_U_33
_atom_site_aniso_U_23
_atom_site_aniso_U_13
_atom_site_aniso_U_12
Ir1 0.00962(6) 0.00699(6) 0.00899(6) 0.00028(4) 0.00170(4) -0.00023(4)
S1 0.0151(4) 0.0106(4) 0.0168(4) 0.0007(3) 0.0068(3) -0.0021(3)
S2 0.0145(4) 0.0101(4) 0.0161(4) -0.0013(3) -0.0033(3) -0.0020(3)
N1 0.0113(12) 0.0111(13) 0.0094(12) -0.0028(10) 0.0008(9) -0.0001(10)
N2 0.0149(12) 0.0150(14) 0.0102(12) 0.0007(10) 0.0043(10) 0.0034(10)
N3 0.0083(12) 0.0084(12) 0.0118(12) 0.0003(10) -0.0021(9) -0.0016(9)
N4 0.0130(12) 0.0144(14) 0.0092(12) 0.0011(10) -0.0016(10) 0.0001(10)
N5 0.0120(12) 0.0088(13) 0.0090(12) 0.0005(9) 0.0027(9) -0.0001(10)
N6 0.0113(12) 0.0122(13) 0.0101(12) 0.0009(10) 0.0032(9) -0.0015(10)
B1 0.0051(15) 0.0144(17) 0.0085(15) 0.0039(13) 0.0017(12) 0.0015(12)
C1 0.0101(14) 0.0124(15) 0.0086(13) 0.0011(12) 0.0017(11) 0.0018(12)
C2 0.0192(16) 0.0122(16) 0.0148(15) -0.0045(12) 0.0014(12) -0.0010(12)
C3 0.0197(16) 0.0144(17) 0.0143(15) -0.0028(12) 0.0018(12) 0.0044(13)
C4 0.0230(17) 0.026(2) 0.0201(17) 0.0045(15) 0.0132(14) 0.0039(14)
C5 0.0091(14) 0.0106(15) 0.0109(14) 0.0008(11) 0.0019(11) 0.0008(11)
C6 0.0130(14) 0.0110(16) 0.0192(15) 0.0019(13) 0.0010(12) -0.0012(12)
C7 0.0168(15) 0.0113(16) 0.0174(15) 0.0038(12) 0.0025(12) 0.0018(12)
C8 0.0157(15) 0.0222(18) 0.0128(15) 0.0011(13) -0.0039(12) 0.0006(13)
C9 0.0147(15) 0.0149(16) 0.0114(14) -0.0013(12) -0.0019(12) 0.0002(12)
C10 0.0096(14) 0.0174(17) 0.0179(15) -0.0017(13) -0.0019(12) -0.0029(12)
C11 0.0112(14) 0.0075(15) 0.0201(15) -0.0021(12) 0.0016(12) -0.0016(11)
C12 0.0196(16) 0.0246(19) 0.0146(15) 0.0047(14) -0.0042(13) -0.0067(14)
C13 0.0162(16) 0.0206(18) 0.0232(17) 0.0005(14) 0.0072(13) -0.0033(13)
C14 0.0138(15) 0.0133(16) 0.0133(14) 0.0001(12) 0.0092(12) -0.0010(12)
C15 0.0075(14) 0.0188(17) 0.0181(15) -0.0016(13) 0.0068(12) 0.0004(12)
C16 0.0175(16) 0.0212(19) 0.0247(17) -0.0010(14) 0.0019(13) 0.0069(14)
C17 0.0309(19) 0.0146(18) 0.0302(19) 0.0045(15) 0.0042(15) 0.0113(14)
C18 0.0242(17) 0.0048(15) 0.0200(16) 0.0031(12) 0.0050(13) 0.0015(12)
C19 0.0213(16) 0.0047(15) 0.0218(16) -0.0012(12) 0.0073(13) -0.0047(12)
C20 0.0321(19) 0.0166(18) 0.0234(18) -0.0069(14) 0.0072(15) -0.0046(15)
C21 0.0232(16) 0.0190(18) 0.0136(15) -0.0036(13) 0.0065(13) 0.0001(13)
Cl1 0.0369(5) 0.0545(7) 0.0237(5) 0.0028(4) 0.0060(4) 0.0083(5)
C22A 0.0285(19) 0.032(2) 0.0177(17) -0.0042(15) 0.0021(14) -0.0082(16)
Cl2A 0.068(8) 0.025(4) 0.039(5) -0.003(3) -0.022(5) 0.001(4)
C22B 0.0285(19) 0.032(2) 0.0177(17) -0.0042(15) 0.0021(14) -0.0082(16)
Cl2B 0.104(5) 0.0281(14) 0.0312(13) -0.0055(10) 0.005(2) -0.030(2)

loop_
_atom_type_symbol
_atom_type_description
_atom_type_scat_dispersion_real
_atom_type_scat_dispersion_imag
_atom_type_scat_source
C C 0.0033 0.0016 'International Tables Vol C Tables 4.2.6.8 and 6.1.1.4'
H H 0.0000 0.0000 'International Tables Vol C Tables 4.2.6.8 and 6.1.1.4'
B B 0.0013 0.0007 'International Tables Vol C Tables 4.2.6.8 and 6.1.1.4'
N N 0.0061 0.0033 'International Tables Vol C Tables 4.2.6.8 and 6.1.1.4'
S S 0.1246 0.1234 'International Tables Vol C Tables 4.2.6.8 and 6.1.1.4'
Ir Ir -1.4442 7.9887 'International Tables Vol C Tables 4.2.6.8 and 6.1.1.4'
Cl Cl 0.1484 0.1585 'International Tables Vol C Tables 4.2.6.8 and 6.1.1.4'

loop_
_geom_angle_atom_site_label_1
_geom_angle_atom_site_label_2
_geom_angle_atom_site_label_3
_geom_angle
_geom_angle_site_symmetry_1
_geom_angle_site_symmetry_3
_geom_angle_publ_flag
B1 Ir1 C14 91.08(11) . . ?
B1 Ir1 C15 93.04(12) . . ?
C14 Ir1 C15 37.74(11) . . ?
B1 Ir1 C18 160.21(12) . . ?
C14 Ir1 C18 93.99(11) . . ?
C15 Ir1 C18 79.59(11) . . ?
B1 Ir1 C19 164.78(11) . . ?
C14 Ir1 C19 79.76(11) . . ?
C15 Ir1 C19 87.14(11) . . ?
C18 Ir1 C19 34.33(11) . . ?
B1 Ir1 S1 86.51(8) . . ?
C14 Ir1 S1 170.74(8) . . ?
C15 Ir1 S1 151.28(8) . . ?
C18 Ir1 S1 91.25(8) . . ?
C19 Ir1 S1 100.58(8) . . ?
B1 Ir1 S2 85.48(8) . . ?
C14 Ir1 S2 82.18(8) . . ?
C15 Ir1 S2 119.91(8) . . ?
C18 Ir1 S2 114.15(8) . . ?
C19 Ir1 S2 81.27(8) . . ?
S1 Ir1 S2 88.71(3) . . ?
B1 Ir1 H1 84.3(12) . . ?
C14 Ir1 H1 106.9(12) . . ?
C15 Ir1 H1 69.6(12) . . ?
C18 Ir1 H1 75.9(12) . . ?
C19 Ir1 H1 109.9(12) . . ?
S1 Ir1 H1 81.8(12) . . ?
S2 Ir1 H1 166.4(12) . . ?
C1 S1 Ir1 97.95(9) . . ?
C5 S2 Ir1 96.34(10) . . ?
C1 N1 C2 108.2(2) . . ?
C1 N1 B1 121.3(2) . . ?
C2 N1 B1 130.0(2) . . ?
C1 N2 C3 108.4(2) . . ?
C1 N2 C4 125.4(3) . . ?
C3 N2 C4 126.2(3) . . ?
C5 N3 C6 107.9(2) . . ?
C5 N3 B1 121.8(2) . . ?
C6 N3 B1 129.8(2) . . ?
C5 N4 C7 108.1(2) . . ?
C5 N4 C8 125.5(3) . . ?
C7 N4 C8 126.1(3) . . ?
C9 N5 N6 109.9(2) . . ?
C9 N5 B1 130.2(2) . . ?
N6 N5 B1 119.8(2) . . ?
C11 N6 N5 106.1(2) . . ?
N5 B1 N3 106.5(2) . . ?
N5 B1 N1 106.0(2) . . ?
N3 B1 N1 105.4(2) . . ?
N5 B1 Ir1 119.73(19) . . ?
N3 B1 Ir1 109.42(19) . . ?
N1 B1 Ir1 108.82(19) . . ?
N1 C1 N2 108.4(3) . . ?
N1 C1 S1 123.7(2) . . ?
N2 C1 S1 127.9(2) . . ?
C3 C2 N1 107.8(3) . . ?
C3 C2 H2 126.1 . . ?
N1 C2 H2 126.1 . . ?
C2 C3 N2 107.3(3) . . ?
C2 C3 H3 126.4 . . ?
N2 C3 H3 126.4 . . ?
N2 C4 H4A 109.5 . . ?
N2 C4 H4B 109.5 . . ?
H4A C4 H4B 109.5 . . ?
N2 C4 H4C 109.5 . . ?
H4A C4 H4C 109.5 . . ?
H4B C4 H4C 109.5 . . ?
N3 C5 N4 108.6(2) . . ?
N3 C5 S2 124.5(2) . . ?
N4 C5 S2 126.9(2) . . ?
C7 C6 N3 107.9(3) . . ?
C7 C6 H6 126.0 . . ?
N3 C6 H6 126.0 . . ?
C6 C7 N4 107.5(3) . . ?
C6 C7 H7 126.3 . . ?
N4 C7 H7 126.3 . . ?
N4 C8 H8A 109.5 . . ?
N4 C8 H8B 109.5 . . ?
H8A C8 H8B 109.5 . . ?
N4 C8 H8C 109.5 . . ?
H8A C8 H8C 109.5 . . ?
H8B C8 H8C 109.5 . . ?
N5 C9 C10 107.4(3) . . ?
N5 C9 C12 123.9(3) . . ?
C10 C9 C12 128.7(3) . . ?
C9 C10 C11 105.5(3) . . ?
C9 C10 H10 127.2 . . ?
C11 C10 H10 127.2 . . ?
N6 C11 C10 111.1(3) . . ?
N6 C11 C13 120.1(3) . . ?
C10 C11 C13 128.8(3) . . ?
C9 C12 H12A 109.5 . . ?
C9 C12 H12B 109.5 . . ?
H12A C12 H12B 109.5 . . ?
C9 C12 H12C 109.5 . . ?
H12A C12 H12C 109.5 . . ?
H12B C12 H12C 109.5 . . ?
C11 C13 H13A 109.5 . . ?
C11 C13 H13B 109.5 . . ?
H13A C13 H13B 109.5 . . ?
C11 C13 H13C 109.5 . . ?
H13A C13 H13C 109.5 . . ?
H13B C13 H13C 109.5 . . ?
C15 C14 C21 122.6(3) . . ?
C15 C14 Ir1 71.71(16) . . ?
C21 C14 Ir1 113.2(2) . . ?
C15 C14 H14 114.1 . . ?
C21 C14 H14 114.1 . . ?
Ir1 C14 H14 114.1 . . ?
C14 C15 C16 123.0(3) . . ?
C14 C15 Ir1 70.55(16) . . ?
C16 C15 Ir1 114.6(2) . . ?
C14 C15 H15 113.9 . . ?
C16 C15 H15 113.9 . . ?
Ir1 C15 H15 113.9 . . ?
C15 C16 C17 114.5(3) . . ?
C15 C16 H16A 108.6 . . ?
C17 C16 H16A 108.6 . . ?
C15 C16 H16B 108.6 . . ?
C17 C16 H16B 108.6 . . ?
H16A C16 H16B 107.6 . . ?
C18 C17 C16 114.1(3) . . ?
C18 C17 H17A 108.7 . . ?
C16 C17 H17A 108.7 . . ?
C18 C17 H17B 108.7 . . ?
C16 C17 H17B 108.7 . . ?
H17A C17 H17B 107.6 . . ?
C19 C18 C17 125.3(3) . . ?
C19 C18 Ir1 73.43(17) . . ?
C17 C18 Ir1 107.7(2) . . ?
C19 C18 H18 114.2 . . ?
C17 C18 H18 114.2 . . ?
Ir1 C18 H18 114.2 . . ?
C18 C19 C20 123.3(3) . . ?
C18 C19 Ir1 72.24(17) . . ?
C20 C19 Ir1 110.3(2) . . ?
C18 C19 H19 114.5 . . ?
C20 C19 H19 114.5 . . ?
Ir1 C19 H19 114.5 . . ?
C19 C20 C21 115.0(3) . . ?
C19 C20 H20A 108.5 . . ?
C21 C20 H20A 108.5 . . ?
C19 C20 H20B 108.5 . . ?
C21 C20 H20B 108.5 . . ?
H20A C20 H20B 107.5 . . ?
C14 C21 C20 114.8(3) . . ?
C14 C21 H21A 108.6 . . ?
C20 C21 H21A 108.6 . . ?
C14 C21 H21B 108.6 . . ?
C20 C21 H21B 108.6 . . ?
H21A C21 H21B 107.5 . . ?
Cl2A C22A Cl1 114.3(5) . . ?
Cl2A C22A H22A 108.7 . . ?
Cl1 C22A H22A 108.7 . . ?
Cl2A C22A H22B 108.7 . . ?
Cl1 C22A H22B 108.7 . . ?
H22A C22A H22B 107.6 . . ?

loop_
_geom_bond_atom_site_label_1
_geom_bond_atom_site_label_2
_geom_bond_distance
_geom_bond_site_symmetry_2
_geom_bond_publ_flag
Ir1 B1 2.156(3) . ?
Ir1 C14 2.160(3) . ?
Ir1 C15 2.175(3) . ?
Ir1 C18 2.316(3) . ?
Ir1 C19 2.331(3) . ?
Ir1 S1 2.3938(7) . ?
Ir1 S2 2.4627(7) . ?
Ir1 H1 1.50(3) . ?
S1 C1 1.712(3) . ?
S2 C5 1.710(3) . ?
N1 C1 1.344(4) . ?
N1 C2 1.391(4) . ?
N1 B1 1.584(4) . ?
N2 C1 1.354(4) . ?
N2 C3 1.387(4) . ?
N2 C4 1.458(4) . ?
N3 C5 1.346(4) . ?
N3 C6 1.393(4) . ?
N3 B1 1.570(4) . ?
N4 C5 1.357(4) . ?
N4 C7 1.387(4) . ?
N4 C8 1.454(4) . ?
N5 C9 1.371(4) . ?
N5 N6 1.381(3) . ?
N5 B1 1.551(4) . ?
N6 C11 1.333(4) . ?
C2 C3 1.352(4) . ?
C2 H2 0.9500 . ?
C3 H3 0.9500 . ?
C4 H4A 0.9800 . ?
C4 H4B 0.9800 . ?
C4 H4C 0.9800 . ?
C6 C7 1.351(4) . ?
C6 H6 0.9500 . ?
C7 H7 0.9500 . ?
C8 H8A 0.9800 . ?
C8 H8B 0.9800 . ?
C8 H8C 0.9800 . ?
C9 C10 1.383(4) . ?
C9 C12 1.490(4) . ?
C10 C11 1.401(4) . ?
C10 H10 0.9500 . ?
C11 C13 1.504(4) . ?
C12 H12A 0.9800 . ?
C12 H12B 0.9800 . ?
C12 H12C 0.9800 . ?
C13 H13A 0.9800 . ?
C13 H13B 0.9800 . ?
C13 H13C 0.9800 . ?
C14 C15 1.402(4) . ?
C14 C21 1.519(4) . ?
C14 H14 1.0000 . ?
C15 C16 1.526(4) . ?
C15 H15 1.0000 . ?
C16 C17 1.535(5) . ?
C16 H16A 0.9900 . ?
C16 H16B 0.9900 . ?
C17 C18 1.518(5) . ?
C17 H17A 0.9900 . ?
C17 H17B 0.9900 . ?
C18 C19 1.372(4) . ?
C18 H18 1.0000 . ?
C19 C20 1.521(4) . ?
C19 H19 1.0000 . ?
C20 C21 1.543(5) . ?
C20 H20A 0.9900 . ?
C20 H20B 0.9900 . ?
C21 H21A 0.9900 . ?
C21 H21B 0.9900 . ?
Cl1 C22A 1.770(4) . ?
C22A Cl2A 1.768(12) . ?
C22A H22A 0.9900 . ?
C22A H22B 0.9900 . ?

loop_
_geom_torsion_atom_site_label_1
_geom_torsion_atom_site_label_2
_geom_torsion_atom_site_label_3
_geom_torsion_atom_site_label_4
_geom_torsion
_geom_torsion_site_symmetry_1
_geom_torsion_site_symmetry_2
_geom_torsion_site_symmetry_3
_geom_torsion_site_symmetry_4
_geom_torsion_publ_flag
B1 Ir1 S1 C1 -8.17(12) . . . . ?
C15 Ir1 S1 C1 81.8(2) . . . . ?
C18 Ir1 S1 C1 152.16(12) . . . . ?
C19 Ir1 S1 C1 -174.58(12) . . . . ?
S2 Ir1 S1 C1 -93.71(10) . . . . ?
B1 Ir1 S2 C5 11.28(13) . . . . ?
C14 Ir1 S2 C5 -80.44(13) . . . . ?
C15 Ir1 S2 C5 -79.64(14) . . . . ?
C18 Ir1 S2 C5 -171.32(13) . . . . ?
C19 Ir1 S2 C5 -161.21(12) . . . . ?
S1 Ir1 S2 C5 97.88(10) . . . . ?
C9 N5 N6 C11 -1.4(3) . . . . ?
B1 N5 N6 C11 -177.9(2) . . . . ?
C9 N5 B1 N3 162.3(3) . . . . ?
N6 N5 B1 N3 -22.0(3) . . . . ?
C9 N5 B1 N1 50.4(4) . . . . ?
N6 N5 B1 N1 -133.9(2) . . . . ?
C9 N5 B1 Ir1 -73.1(4) . . . . ?
N6 N5 B1 Ir1 102.7(3) . . . . ?
C5 N3 B1 N5 145.6(2) . . . . ?
C6 N3 B1 N5 -43.4(4) . . . . ?
C5 N3 B1 N1 -102.1(3) . . . . ?
C6 N3 B1 N1 69.0(3) . . . . ?
C5 N3 B1 Ir1 14.8(3) . . . . ?
C6 N3 B1 Ir1 -174.2(2) . . . . ?
C1 N1 B1 N5 -143.5(2) . . . . ?
C2 N1 B1 N5 45.7(4) . . . . ?
C1 N1 B1 N3 103.8(3) . . . . ?
C2 N1 B1 N3 -67.1(3) . . . . ?
C1 N1 B1 Ir1 -13.5(3) . . . . ?
C2 N1 B1 Ir1 175.7(2) . . . . ?
C14 Ir1 B1 N5 -55.4(2) . . . . ?
C15 Ir1 B1 N5 -17.7(2) . . . . ?
C18 Ir1 B1 N5 49.6(4) . . . . ?
C19 Ir1 B1 N5 -108.0(4) . . . . ?
S1 Ir1 B1 N5 133.6(2) . . . . ?
S2 Ir1 B1 N5 -137.4(2) . . . . ?
C14 Ir1 B1 N3 67.91(19) . . . . ?
C15 Ir1 B1 N3 105.63(19) . . . . ?
C18 Ir1 B1 N3 172.9(3) . . . . ?
C19 Ir1 B1 N3 15.3(5) . . . . ?
S1 Ir1 B1 N3 -103.14(17) . . . . ?
S2 Ir1 B1 N3 -14.15(17) . . . . ?
C14 Ir1 B1 N1 -177.45(19) . . . . ?
C15 Ir1 B1 N1 -139.73(18) . . . . ?
C18 Ir1 B1 N1 -72.5(4) . . . . ?
C19 Ir1 B1 N1 130.0(4) . . . . ?
S1 Ir1 B1 N1 11.50(16) . . . . ?
S2 Ir1 B1 N1 100.49(17) . . . . ?
C2 N1 C1 N2 0.4(3) . . . . ?
B1 N1 C1 N2 -172.3(2) . . . . ?
C2 N1 C1 S1 178.9(2) . . . . ?
B1 N1 C1 S1 6.3(4) . . . . ?
C3 N2 C1 N1 -0.6(3) . . . . ?
C4 N2 C1 N1 179.7(3) . . . . ?
C3 N2 C1 S1 -179.1(2) . . . . ?
C4 N2 C1 S1 1.2(4) . . . . ?
Ir1 S1 C1 N1 3.6(2) . . . . ?
Ir1 S1 C1 N2 -178.2(2) . . . . ?
C1 N1 C2 C3 0.0(3) . . . . ?
B1 N1 C2 C3 171.8(3) . . . . ?
N1 C2 C3 N2 -0.4(3) . . . . ?
C1 N2 C3 C2 0.6(3) . . . . ?
C4 N2 C3 C2 -179.7(3) . . . . ?
C6 N3 C5 N4 1.2(3) . . . . ?
B1 N3 C5 N4 174.0(2) . . . . ?
C6 N3 C5 S2 -176.6(2) . . . . ?
B1 N3 C5 S2 -3.8(4) . . . . ?
C7 N4 C5 N3 -1.1(3) . . . . ?
C8 N4 C5 N3 173.5(3) . . . . ?
C7 N4 C5 S2 176.7(2) . . . . ?
C8 N4 C5 S2 -8.7(4) . . . . ?
Ir1 S2 C5 N3 -7.5(2) . . . . ?
Ir1 S2 C5 N4 175.1(2) . . . . ?
C5 N3 C6 C7 -1.0(3) . . . . ?
B1 N3 C6 C7 -173.0(3) . . . . ?
N3 C6 C7 N4 0.3(3) . . . . ?
C5 N4 C7 C6 0.4(3) . . . . ?
C8 N4 C7 C6 -174.1(3) . . . . ?
N6 N5 C9 C10 1.3(3) . . . . ?
B1 N5 C9 C10 177.3(3) . . . . ?
N6 N5 C9 C12 -177.2(3) . . . . ?
B1 N5 C9 C12 -1.1(5) . . . . ?
N5 C9 C10 C11 -0.6(3) . . . . ?
C12 C9 C10 C11 177.7(3) . . . . ?
N5 N6 C11 C10 1.0(3) . . . . ?
N5 N6 C11 C13 -179.0(3) . . . . ?
C9 C10 C11 N6 -0.3(4) . . . . ?
C9 C10 C11 C13 179.8(3) . . . . ?
B1 Ir1 C14 C15 93.58(19) . . . . ?
C18 Ir1 C14 C15 -67.29(19) . . . . ?
C19 Ir1 C14 C15 -98.7(2) . . . . ?
S2 Ir1 C14 C15 178.86(18) . . . . ?
B1 Ir1 C14 C21 -148.1(2) . . . . ?
C15 Ir1 C14 C21 118.4(3) . . . . ?
C18 Ir1 C14 C21 51.1(2) . . . . ?
C19 Ir1 C14 C21 19.7(2) . . . . ?
S2 Ir1 C14 C21 -62.8(2) . . . . ?
C21 C14 C15 C16 0.9(4) . . . . ?
Ir1 C14 C15 C16 107.2(3) . . . . ?
C21 C14 C15 Ir1 -106.4(3) . . . . ?
B1 Ir1 C15 C14 -87.83(19) . . . . ?
C18 Ir1 C15 C14 110.67(19) . . . . ?
C19 Ir1 C15 C14 76.92(19) . . . . ?
S1 Ir1 C15 C14 -176.12(15) . . . . ?
S2 Ir1 C15 C14 -1.3(2) . . . . ?
B1 Ir1 C15 C16 153.9(2) . . . . ?
C14 Ir1 C15 C16 -118.2(3) . . . . ?
C18 Ir1 C15 C16 -7.6(2) . . . . ?
C19 Ir1 C15 C16 -41.3(2) . . . . ?
S1 Ir1 C15 C16 65.6(3) . . . . ?
S2 Ir1 C15 C16 -119.5(2) . . . . ?
C14 C15 C16 C17 -90.8(4) . . . . ?
Ir1 C15 C16 C17 -8.9(4) . . . . ?
C15 C16 C17 C18 29.7(4) . . . . ?
C16 C17 C18 C19 47.9(4) . . . . ?
C16 C17 C18 Ir1 -34.0(3) . . . . ?
B1 Ir1 C18 C19 -169.8(3) . . . . ?
C14 Ir1 C18 C19 -65.3(2) . . . . ?
C15 Ir1 C18 C19 -100.3(2) . . . . ?
S1 Ir1 C18 C19 107.08(18) . . . . ?
S2 Ir1 C18 C19 17.9(2) . . . . ?
B1 Ir1 C18 C17 -47.2(4) . . . . ?
C14 Ir1 C18 C17 57.3(2) . . . . ?
C15 Ir1 C18 C17 22.2(2) . . . . ?
C19 Ir1 C18 C17 122.6(3) . . . . ?
S1 Ir1 C18 C17 -130.4(2) . . . . ?
S2 Ir1 C18 C17 140.49(19) . . . . ?
C17 C18 C19 C20 2.8(5) . . . . ?
Ir1 C18 C19 C20 103.0(3) . . . . ?
C17 C18 C19 Ir1 -100.2(3) . . . . ?
B1 Ir1 C19 C18 166.7(4) . . . . ?
C14 Ir1 C19 C18 112.9(2) . . . . ?
C15 Ir1 C19 C18 75.7(2) . . . . ?
S1 Ir1 C19 C18 -76.46(18) . . . . ?
S2 Ir1 C19 C18 -163.49(19) . . . . ?
B1 Ir1 C19 C20 47.0(5) . . . . ?
C14 Ir1 C19 C20 -6.8(2) . . . . ?
C15 Ir1 C19 C20 -44.1(2) . . . . ?
C18 Ir1 C19 C20 -119.8(3) . . . . ?
S1 Ir1 C19 C20 163.8(2) . . . . ?
S2 Ir1 C19 C20 76.7(2) . . . . ?
C18 C19 C20 C21 -88.7(4) . . . . ?
Ir1 C19 C20 C21 -7.1(3) . . . . ?
C15 C14 C21 C20 52.3(4) . . . . ?
Ir1 C14 C21 C20 -30.2(3) . . . . ?
C19 C20 C21 C14 24.3(4) . . . . ?
